data_4021444
loop_
_publ_author_name
'Arunkumar Natarajan'
'Joel T. Mague'
'K. Venkatesan'
'T. Arai'
'V. Ramamurthy'

_publ_section_title
;
 Volume-Demanding Cis-Trans Isomerization of
 1,2-Diaryl Olefins in the Solid State
;
_journal_name_full 'Journal of Organic Chemistry'
_journal_page_first 1055
_journal_page_last 1059
_journal_paper_doi 10.1021/jo0520644
_journal_volume 71
_journal_year 2006
_chemical_formula_moiety C24H16
_chemical_formula_sum 'C24 H16'
_chemical_formula_weight 304.37
_chemical_name_systematic
; 
 ?
;
_space_group_IT_number 14
_symmetry_cell_setting monoclinic
_symmetry_space_group_name_Hall '-P 2ybc'
_symmetry_space_group_name_H-M 'P 1 21/c 1'
_atom_sites_solution_hydrogens geom
_atom_sites_solution_primary direct
_atom_sites_solution_secondary difmap
_audit_creation_method SHELXL-97
_cell_angle_alpha 90.00
_cell_angle_beta 110.95(3)
_cell_angle_gamma 90.00
_cell_formula_units_Z 4
_cell_length_a 10.822(2)
_cell_length_b 15.188(2)
_cell_length_c 10.316(2)
_cell_measurement_temperature 100(2)
_cell_volume 1583.6(5)
_computing_structure_refinement 'SHELXL-97 (Sheldrick, 1997)'
_computing_structure_solution 'SHELXS-97 (Sheldrick, 1990)'
_diffrn_ambient_temperature 100(2)
_diffrn_measured_fraction_theta_full 0.972
_diffrn_measured_fraction_theta_max 0.972
_diffrn_measurement_device_type 'Bruker-AXS Smart APEX CCD Diffractometer'
_diffrn_measurement_method 'phi and omega scans'
_diffrn_radiation_monochromator graphite
_diffrn_radiation_source 'fine-focus sealed tube'
_diffrn_radiation_type MoK\a
_diffrn_radiation_wavelength 0.71073
_diffrn_reflns_av_sigmaI/netI 0.0652
_diffrn_reflns_limit_h_max 13
_diffrn_reflns_limit_h_min -14
_diffrn_reflns_limit_k_max 20
_diffrn_reflns_limit_k_min 0
_diffrn_reflns_limit_l_max 13
_diffrn_reflns_limit_l_min 0
_diffrn_reflns_number 7801
_diffrn_reflns_theta_full 28.32
_diffrn_reflns_theta_max 28.32
_diffrn_reflns_theta_min 2.02
_exptl_absorpt_coefficient_mu 0.072
_exptl_absorpt_correction_T_max 0.9970
_exptl_absorpt_correction_T_min 0.9854
_exptl_absorpt_correction_type multi-scan
_exptl_absorpt_process_details SADABS
_exptl_crystal_colour Yellow
_exptl_crystal_density_diffrn 1.277
_exptl_crystal_density_method 'not measured'
_exptl_crystal_description Plate
_exptl_crystal_F_000 640
_exptl_crystal_size_max 0.20
_exptl_crystal_size_mid 0.19
_exptl_crystal_size_min 0.04
_refine_diff_density_max 0.335
_refine_diff_density_min -0.240
_refine_diff_density_rms 0.051
_refine_ls_extinction_method none
_refine_ls_goodness_of_fit_ref 0.825
_refine_ls_hydrogen_treatment constr
_refine_ls_matrix_type full
_refine_ls_number_parameters 218
_refine_ls_number_reflns 7808
_refine_ls_number_restraints 0
_refine_ls_restrained_S_all 0.825
_refine_ls_R_factor_all 0.0926
_refine_ls_R_factor_gt 0.0442
_refine_ls_shift/su_max 0.001
_refine_ls_shift/su_mean 0.000
_refine_ls_structure_factor_coef Fsqd
_refine_ls_weighting_details 'calc w=1/[\s^2^(Fo^2^)+(0.0416P)^2^] where P=(Fo^2^+2Fc^2^)/3'
_refine_ls_weighting_scheme calc
_refine_ls_wR_factor_gt 0.0852
_refine_ls_wR_factor_ref 0.0962
_reflns_number_gt 4277
_reflns_number_total 7801
_reflns_threshold_expression >2\s(I)
_cod_data_source_file jo0520644si20051010_034639_2.cif
_cod_depositor_comments
;
The following automatic conversions were performed:
'_symmetry_cell_setting' value 'Monoclinic' changed to 'monoclinic'
according to '/home/saulius/struct/CIF-dictionaries/cif_core.dic'
dictionary named 'cif_core.dic' version 2.4.1 from 2010-06-29.

Automatic conversion script
Id: cif_fix_enum 1527 2010-12-29 10:47:43Z saulius 
;
_cod_original_sg_symbol_Hall -2_pybc
_cod_original_sg_symbol_H-M 'P 21/c'
_cod_database_code 4021444

loop_
_symmetry_equiv_pos_as_xyz
'x, y, z'
'-x, y+1/2, -z+1/2'
'-x, -y, -z'
'x, -y-1/2, z-1/2'

loop_
_atom_site_label
_atom_site_type_symbol
_atom_site_fract_x
_atom_site_fract_y
_atom_site_fract_z
_atom_site_U_iso_or_equiv
_atom_site_adp_type
_atom_site_occupancy
_atom_site_symmetry_multiplicity
_atom_site_calc_flag
_atom_site_refinement_flags
C1 C 0.18889(10) 0.31670(7) 0.46168(11) 0.0203(2) Uani 1 1 d .
C2 C 0.17612(10) 0.29901(7) 0.32460(11) 0.0240(3) Uani 1 1 d .
H2 H 0.2430 0.2663 0.3065 0.029 Uiso 1 1 calc R
C3 C 0.06759(11) 0.32836(7) 0.21504(11) 0.0283(3) Uani 1 1 d .
H3 H 0.0606 0.3157 0.1225 0.034 Uiso 1 1 calc R
C4 C -0.03128(11) 0.37619(7) 0.23884(12) 0.0290(3) Uani 1 1 d .
H4 H -0.1060 0.3959 0.1631 0.035 Uiso 1 1 calc R
C5 C -0.02048(10) 0.39514(7) 0.37403(11) 0.0264(3) Uani 1 1 d .
H5 H -0.0876 0.4280 0.3913 0.032 Uiso 1 1 calc R
C6 C 0.08895(10) 0.36578(7) 0.48388(11) 0.0231(2) Uani 1 1 d .
H6 H 0.0961 0.3793 0.5762 0.028 Uiso 1 1 calc R
C7 C 0.30624(10) 0.29293(7) 0.58279(10) 0.0216(2) Uani 1 1 d .
H7 H 0.3153 0.3244 0.6653 0.026 Uiso 1 1 calc R
C8 C 0.40217(10) 0.23432(7) 0.59562(11) 0.0224(2) Uani 1 1 d .
H8 H 0.4741 0.2354 0.6818 0.027 Uiso 1 1 calc R
C9 C 0.41213(10) 0.16800(7) 0.49453(10) 0.0201(2) Uani 1 1 d .
C10 C 0.31663(10) 0.10209(7) 0.44673(10) 0.0235(3) Uani 1 1 d .
H10 H 0.2423 0.1023 0.4752 0.028 Uiso 1 1 calc R
C11 C 0.32817(10) 0.03644(7) 0.35874(11) 0.0236(3) Uani 1 1 d .
H11 H 0.2616 -0.0076 0.3281 0.028 Uiso 1 1 calc R
C12 C 0.43569(10) 0.03353(7) 0.31406(10) 0.0213(2) Uani 1 1 d .
C13 C 0.53457(10) 0.09969(7) 0.36165(10) 0.0187(2) Uani 1 1 d .
C14 C 0.52273(10) 0.16702(7) 0.45283(10) 0.0190(2) Uani 1 1 d .
C15 C 0.62457(10) 0.23325(7) 0.49691(10) 0.0217(2) Uani 1 1 d .
H15 H 0.6179 0.2791 0.5567 0.026 Uiso 1 1 calc R
C16 C 0.72963(10) 0.23161(7) 0.45496(10) 0.0230(2) Uani 1 1 d .
H16 H 0.7953 0.2761 0.4868 0.028 Uiso 1 1 calc R
C17 C 0.74437(10) 0.16470(7) 0.36387(11) 0.0213(2) Uani 1 1 d .
C18 C 0.85238(10) 0.16192(7) 0.31965(11) 0.0250(3) Uani 1 1 d .
H18 H 0.9202 0.2049 0.3519 0.030 Uiso 1 1 calc R
C19 C 0.86114(11) 0.09692(7) 0.22917(11) 0.0290(3) Uani 1 1 d .
H19 H 0.9353 0.0957 0.2004 0.035 Uiso 1 1 calc R
C20 C 0.76339(11) 0.03366(7) 0.18014(11) 0.0280(3) Uani 1 1 d .
H20 H 0.7704 -0.0097 0.1168 0.034 Uiso 1 1 calc R
C21 C 0.65440(10) 0.03273(7) 0.22271(11) 0.0230(2) Uani 1 1 d .
C22 C 0.55218(11) -0.03271(7) 0.17629(11) 0.0269(3) Uani 1 1 d .
H22 H 0.5575 -0.0770 0.1135 0.032 Uiso 1 1 calc R
C23 C 0.44905(11) -0.03248(7) 0.22000(11) 0.0252(3) Uani 1 1 d .
H23 H 0.3835 -0.0770 0.1880 0.030 Uiso 1 1 calc R
C24 C 0.64482(10) 0.09892(7) 0.31623(10) 0.0198(2) Uani 1 1 d .

loop_
_atom_site_aniso_label
_atom_site_aniso_U_11
_atom_site_aniso_U_22
_atom_site_aniso_U_33
_atom_site_aniso_U_23
_atom_site_aniso_U_13
_atom_site_aniso_U_12
C1 0.0221(6) 0.0176(6) 0.0227(6) -0.0002(4) 0.0100(5) -0.0027(5)
C2 0.0273(6) 0.0222(6) 0.0247(6) -0.0005(5) 0.0120(5) 0.0044(5)
C3 0.0357(7) 0.0265(7) 0.0209(6) -0.0029(5) 0.0078(5) 0.0043(5)
C4 0.0263(6) 0.0262(7) 0.0285(6) -0.0020(5) 0.0024(5) 0.0034(5)
C5 0.0226(6) 0.0237(6) 0.0344(7) -0.0037(5) 0.0119(5) 0.0017(5)
C6 0.0278(6) 0.0222(6) 0.0227(6) -0.0028(5) 0.0130(5) -0.0025(5)
C7 0.0253(6) 0.0238(6) 0.0184(6) -0.0015(5) 0.0111(5) -0.0033(5)
C8 0.0229(6) 0.0255(6) 0.0182(5) -0.0002(5) 0.0068(5) -0.0018(5)
C9 0.0227(6) 0.0196(6) 0.0162(5) 0.0021(4) 0.0047(4) 0.0032(5)
C10 0.0223(6) 0.0254(6) 0.0235(6) 0.0051(5) 0.0089(5) 0.0014(5)
C11 0.0241(6) 0.0210(6) 0.0230(6) 0.0014(5) 0.0053(5) -0.0046(5)
C12 0.0256(6) 0.0179(6) 0.0179(6) 0.0033(4) 0.0048(5) 0.0017(5)
C13 0.0212(6) 0.0177(5) 0.0150(5) 0.0026(4) 0.0037(4) 0.0024(4)
C14 0.0216(6) 0.0178(6) 0.0159(5) 0.0028(4) 0.0048(4) 0.0025(5)
C15 0.0260(6) 0.0191(6) 0.0179(6) -0.0017(5) 0.0053(5) 0.0012(5)
C16 0.0228(6) 0.0228(6) 0.0210(6) -0.0014(5) 0.0050(5) -0.0027(5)
C17 0.0230(6) 0.0212(6) 0.0183(6) 0.0034(5) 0.0057(5) 0.0027(5)
C18 0.0245(6) 0.0250(6) 0.0252(6) 0.0032(5) 0.0086(5) 0.0006(5)
C19 0.0299(7) 0.0306(7) 0.0321(7) 0.0049(5) 0.0178(5) 0.0055(5)
C20 0.0377(7) 0.0250(6) 0.0249(6) 0.0007(5) 0.0156(5) 0.0067(6)
C21 0.0297(6) 0.0196(6) 0.0193(6) 0.0020(5) 0.0083(5) 0.0043(5)
C22 0.0376(7) 0.0201(6) 0.0213(6) -0.0022(5) 0.0085(5) 0.0032(5)
C23 0.0306(7) 0.0181(6) 0.0229(6) -0.0009(5) 0.0048(5) -0.0024(5)
C24 0.0229(6) 0.0186(5) 0.0163(5) 0.0037(5) 0.0049(4) 0.0050(5)

loop_
_atom_type_symbol
_atom_type_description
_atom_type_scat_dispersion_real
_atom_type_scat_dispersion_imag
_atom_type_scat_source
C C 0.0033 0.0016 'International Tables Vol C Tables 4.2.6.8 and 6.1.1.4'
H H 0.0000 0.0000 'International Tables Vol C Tables 4.2.6.8 and 6.1.1.4'

loop_
_geom_angle_atom_site_label_1
_geom_angle_atom_site_label_2
_geom_angle_atom_site_label_3
_geom_angle
C2 C1 C6 117.8(1)
C2 C1 C7 123.7(1)
C6 C1 C7 118.3(1)
C3 C2 C1 120.9(1)
C3 C2 H2 119.5
C1 C2 H2 119.5
C2 C3 C4 120.6(1)
C2 C3 H3 119.7
C4 C3 H3 119.7
C3 C4 C5 119.6(1)
C3 C4 H4 120.2
C5 C4 H4 120.2
C4 C5 C6 119.6(1)
C4 C5 H5 120.2
C6 C5 H5 120.2
C5 C6 C1 121.4(1)
C5 C6 H6 119.3
C1 C6 H6 119.3
C8 C7 C1 130.6(1)
C8 C7 H7 114.7
C1 C7 H7 114.7
C7 C8 C9 129.2(1)
C7 C8 H8 115.4
C9 C8 H8 115.4
C10 C9 C14 119.1(1)
C10 C9 C8 120.4(1)
C14 C9 C8 120.4(1)
C11 C10 C9 121.3(1)
C11 C10 H10 119.4
C9 C10 H10 119.4
C10 C11 C12 121.4(1)
C10 C11 H11 119.3
C12 C11 H11 119.3
C11 C12 C13 118.5(1)
C11 C12 C23 122.8(1)
C13 C12 C23 118.8(1)
C12 C13 C14 120.0(1)
C12 C13 C24 119.6(1)
C14 C13 C24 120.3(1)
C9 C14 C13 119.7(1)
C9 C14 C15 122.3(1)
C13 C14 C15 118.0(1)
C16 C15 C14 121.4(1)
C16 C15 H15 119.3
C14 C15 H15 119.3
C15 C16 C17 121.8(1)
C15 C16 H16 119.1
C17 C16 H16 119.1
C18 C17 C24 119.0(1)
C18 C17 C16 122.5(1)
C24 C17 C16 118.5(1)
C19 C18 C17 120.5(1)
C19 C18 H18 119.7
C17 C18 H18 119.7
C20 C19 C18 120.9(1)
C20 C19 H19 119.5
C18 C19 H19 119.5
C19 C20 C21 120.8(1)
C19 C20 H20 119.6
C21 C20 H20 119.6
C20 C21 C24 118.7(1)
C20 C21 C22 122.6(1)
C24 C21 C22 118.8(1)
C23 C22 C21 121.3(1)
C23 C22 H22 119.4
C21 C22 H22 119.4
C22 C23 C12 121.6(1)
C22 C23 H23 119.2
C12 C23 H23 119.2
C17 C24 C21 120.1(1)
C17 C24 C13 119.9(1)
C21 C24 C13 120.0(1)

loop_
_geom_bond_atom_site_label_1
_geom_bond_atom_site_label_2
_geom_bond_distance
C1 C2 1.397(3)
C1 C6 1.398(3)
C1 C7 1.473(3)
C2 C3 1.381(3)
C2 H2 0.9500
C3 C4 1.386(3)
C3 H3 0.9500
C4 C5 1.387(3)
C4 H4 0.9500
C5 C6 1.388(3)
C5 H5 0.9500
C6 H6 0.9500
C7 C8 1.338(3)
C7 H7 0.9500
C8 C9 1.481(3)
C8 H8 0.9500
C9 C10 1.396(3)
C9 C14 1.409(3)
C10 C11 1.384(3)
C10 H10 0.9500
C11 C12 1.397(3)
C11 H11 0.9500
C12 C13 1.421(3)
C12 C23 1.438(3)
C13 C14 1.426(3)
C13 C24 1.429(3)
C14 C15 1.440(3)
C15 C16 1.354(3)
C15 H15 0.9500
C16 C17 1.431(3)
C16 H16 0.9500
C17 C18 1.399(3)
C17 C24 1.422(3)
C18 C19 1.385(3)
C18 H18 0.9500
C19 C20 1.384(3)
C19 H19 0.9500
C20 C21 1.398(3)
C20 H20 0.9500
C21 C24 1.423(3)
C21 C22 1.436(3)
C22 C23 1.345(3)
C22 H22 0.9500
C23 H23 0.9500

loop_
_cod_related_entry_id
_cod_related_entry_database
_cod_related_entry_code
1 ChemSpider 30658519
